data_7704430
loop_
_publ_author_name
'Mortis, Alexandros'
'Barisic, Damir'
'Eichele, Klaus'
'Maichle-M\"ossmer, C\"acilia'
'Anwander, Reiner'

_publ_section_title
;
 Scandium bis(trimethylsilyl)methyl complexes revisited: extending the
 <sup>45</sup>Sc NMR chemical shift range and a new structural motif of
 Li[CH(SiMe<sub>3</sub>)<sub>2</sub>].
;
_journal_issue 23
_journal_name_full 'Dalton transactions (Cambridge, England : 2003)'
_journal_page_first 7829
_journal_page_last 7841
_journal_paper_doi 10.1039/d0dt01247e
_journal_volume 49
_journal_year 2020
_chemical_formula_sum 'C34 H84 Li O3 Sc Si6'
_chemical_formula_weight 761.45
_chemical_properties_physical Air-sensitive,Moisture-sensitive
_space_group_crystal_system monoclinic
_space_group_IT_number 15
_space_group_name_Hall '-C 2yc'
_space_group_name_H-M_alt 'C 1 2/c 1'
_atom_sites_solution_hydrogens mixed
_audit_creation_method SHELXL-2014/7
_audit_update_record
;
2020-03-16 deposited with the CCDC.	2020-05-18 downloaded from the CCDC.
;
_cell_angle_alpha 90
_cell_angle_beta 98.579(4)
_cell_angle_gamma 90
_cell_formula_units_Z 8
_cell_length_a 23.659(4)
_cell_length_b 12.098(2)
_cell_length_c 34.338(6)
_cell_measurement_reflns_used 671
_cell_measurement_temperature 100(2)
_cell_measurement_theta_max 19.33
_cell_measurement_theta_min 1.721
_cell_volume 9718(3)
_computing_cell_refinement 'SAINT V8.38A (Bruker AXS Inc., 2017)'
_computing_data_collection 'APEX3 v2017.3-0 (Bruker AXS)'
_computing_data_reduction 'SAINT V8.38A (Bruker AXS Inc., 2017)'
_computing_structure_refinement 'SHELXL-2014/7 (Sheldrick, 2014)'
_computing_structure_solution 'XT, VERSION 2014/5,SHELXS-13 (Sheldrick 2008)'
_diffrn_ambient_temperature 100(2)
_diffrn_measured_fraction_theta_full 0.999
_diffrn_measured_fraction_theta_max 0.995
_diffrn_measurement_device_type 'Bruker APEX II DUO'
_diffrn_measurement_method 'omega scans'
_diffrn_radiation_type MoK\a
_diffrn_radiation_wavelength 0.71073
_diffrn_reflns_av_R_equivalents 0.1211
_diffrn_reflns_av_unetI/netI 0.0810
_diffrn_reflns_Laue_measured_fraction_full 0.999
_diffrn_reflns_Laue_measured_fraction_max 0.995
_diffrn_reflns_limit_h_max 29
_diffrn_reflns_limit_h_min -29
_diffrn_reflns_limit_k_max 15
_diffrn_reflns_limit_k_min -15
_diffrn_reflns_limit_l_max 43
_diffrn_reflns_limit_l_min -42
_diffrn_reflns_number 66074
_diffrn_reflns_point_group_measured_fraction_full 0.999
_diffrn_reflns_point_group_measured_fraction_max 0.995
_diffrn_reflns_theta_full 25.242
_diffrn_reflns_theta_max 26.485
_diffrn_reflns_theta_min 1.199
_diffrn_source 'ImuS-focus sealed tube'
_exptl_absorpt_coefficient_mu 0.326
_exptl_absorpt_correction_T_max 0.7420
_exptl_absorpt_correction_T_min 0.6326
_exptl_absorpt_correction_type multi-scan
_exptl_absorpt_process_details sadabs
_exptl_crystal_colour colourless
_exptl_crystal_density_diffrn 1.041
_exptl_crystal_description needle
_exptl_crystal_F_000 3360
_exptl_crystal_size_max 0.277
_exptl_crystal_size_mid 0.099
_exptl_crystal_size_min 0.039
_refine_diff_density_max 0.395
_refine_diff_density_min -0.320
_refine_diff_density_rms 0.061
_refine_ls_extinction_method none
_refine_ls_goodness_of_fit_ref 1.018
_refine_ls_hydrogen_treatment mixed
_refine_ls_matrix_type full
_refine_ls_number_parameters 505
_refine_ls_number_reflns 10010
_refine_ls_number_restraints 253
_refine_ls_restrained_S_all 1.013
_refine_ls_R_factor_all 0.1077
_refine_ls_R_factor_gt 0.0561
_refine_ls_shift/su_max 0.001
_refine_ls_shift/su_mean 0.000
_refine_ls_structure_factor_coef Fsqd
_refine_ls_weighting_details 'w=1/[\s^2^(Fo^2^)+(0.0485P)^2^+10.0820P] where P=(Fo^2^+2Fc^2^)/3'
_refine_ls_weighting_scheme calc
_refine_ls_wR_factor_gt 0.1169
_refine_ls_wR_factor_ref 0.1380
_reflns_Friedel_coverage 0.000
_reflns_number_gt 6218
_reflns_number_total 10010
_reflns_threshold_expression 'I > 2\s(I)'
_cod_data_source_file d0dt01247e2.cif
_cod_data_source_block 4_mo_AM263_0m
_cod_depositor_comments 'Adding full bibliography for 7704428--7704433.cif.'
_cod_original_sg_symbol_H-M 'C 2/c'
_cod_database_code 7704430
_shelx_shelxl_version_number 2014/7
_shelx_space_group_comment
;
The symmetry employed for this shelxl refinement is uniquely defined
by the following loop, which should always be used as a source of
symmetry information in preference to the above space-group names.
They are only intended as comments.
;
_shelx_estimated_absorpt_t_min 0.915
_shelx_estimated_absorpt_t_max 0.987

loop_
_space_group_symop_operation_xyz
'x, y, z'
'-x, y, -z+1/2'
'x+1/2, y+1/2, z'
'-x+1/2, y+1/2, -z+1/2'
'-x, -y, -z'
'x, -y, z-1/2'
'-x+1/2, -y+1/2, -z'
'x+1/2, -y+1/2, z-1/2'

loop_
_atom_site_label
_atom_site_type_symbol
_atom_site_fract_x
_atom_site_fract_y
_atom_site_fract_z
_atom_site_U_iso_or_equiv
_atom_site_adp_type
_atom_site_occupancy
_atom_site_site_symmetry_order
_atom_site_calc_flag
_atom_site_refinement_flags_posn
_atom_site_refinement_flags_adp
_atom_site_refinement_flags_occupancy
_atom_site_disorder_assembly
_atom_site_disorder_group
C1 C 0.37499(12) 0.5075(2) 0.44785(8) 0.0281(7) Uani 1 1 d . . . . .
H1 H 0.4065 0.5613 0.4563 0.034 Uiso 1 1 calc R U . . .
C2 C 0.27829(14) 0.6737(3) 0.45891(10) 0.0445(9) Uani 1 1 d . . . . .
H2A H 0.2705 0.6705 0.4301 0.067 Uiso 1 1 calc R U . . .
H2B H 0.3008 0.7399 0.4671 0.067 Uiso 1 1 calc R U . . .
H2C H 0.2421 0.6766 0.4695 0.067 Uiso 1 1 calc R U . . .
C3 C 0.26580(14) 0.4330(3) 0.48093(10) 0.0465(9) Uani 1 1 d . . . . .
H3A H 0.2467 0.4156 0.4543 0.070 Uiso 1 1 calc R U . . .
H3B H 0.2374 0.4573 0.4971 0.070 Uiso 1 1 calc R U . . .
H3C H 0.2854 0.3670 0.4927 0.070 Uiso 1 1 calc R U . . .
C4 C 0.34878(15) 0.5843(3) 0.53042(9) 0.0470(9) Uani 1 1 d . . . . .
H4A H 0.3792 0.6393 0.5305 0.071 Uiso 1 1 calc R U . . .
H4B H 0.3643 0.5181 0.5446 0.071 Uiso 1 1 calc R U . . .
H4C H 0.3181 0.6151 0.5434 0.071 Uiso 1 1 calc R U . . .
C5 C 0.36756(16) 0.2563(3) 0.43296(11) 0.0534(10) Uani 1 1 d . . . . .
H5A H 0.3635 0.2700 0.4045 0.080 Uiso 1 1 calc R U . . .
H5B H 0.3296 0.2522 0.4411 0.080 Uiso 1 1 calc R U . . .
H5C H 0.3878 0.1864 0.4391 0.080 Uiso 1 1 calc R U . . .
C6 C 0.41754(17) 0.3305(3) 0.51327(10) 0.0553(10) Uani 1 1 d . . . . .
H6A H 0.3798 0.3262 0.5217 0.083 Uiso 1 1 calc R U . . .
H6B H 0.4409 0.3855 0.5293 0.083 Uiso 1 1 calc R U . . .
H6C H 0.4362 0.2581 0.5166 0.083 Uiso 1 1 calc R U . . .
C7 C 0.48435(15) 0.3667(3) 0.44888(11) 0.0550(10) Uani 1 1 d . . . . .
H7A H 0.4843 0.3808 0.4208 0.082 Uiso 1 1 calc R U . . .
H7B H 0.5006 0.2935 0.4557 0.082 Uiso 1 1 calc R U . . .
H7C H 0.5074 0.4232 0.4644 0.082 Uiso 1 1 calc R U . . .
C8 C 0.40248(14) 0.4586(3) 0.34630(10) 0.0379(8) Uani 1 1 d . . . . .
H8 H 0.4176(17) 0.413(3) 0.3687(12) 0.079(13) Uiso 1 1 d . . . . .
C9 C 0.50319(14) 0.6140(3) 0.37662(10) 0.0444(9) Uani 1 1 d . . . . .
H9A H 0.5354 0.6546 0.3686 0.067 Uiso 1 1 calc R U . . .
H9B H 0.5173 0.5631 0.3981 0.067 Uiso 1 1 calc R U . . .
H9C H 0.4763 0.6663 0.3856 0.067 Uiso 1 1 calc R U . . .
C10 C 0.52315(16) 0.4403(4) 0.31891(12) 0.0663(12) Uani 1 1 d . . . . .
H10A H 0.5078 0.3989 0.2951 0.099 Uiso 1 1 calc R U . . .
H10B H 0.5358 0.3884 0.3404 0.099 Uiso 1 1 calc R U . . .
H10C H 0.5557 0.4852 0.3136 0.099 Uiso 1 1 calc R U . . .
C11 C 0.44886(17) 0.6339(4) 0.29182(10) 0.0614(11) Uani 1 1 d . . . . .
H11A H 0.4844 0.6664 0.2856 0.092 Uiso 1 1 calc R U . . .
H11B H 0.4242 0.6925 0.2995 0.092 Uiso 1 1 calc R U . . .
H11C H 0.4291 0.5953 0.2686 0.092 Uiso 1 1 calc R U . . .
C12 C 0.42220(18) 0.2192(3) 0.32110(13) 0.0687(12) Uani 1 1 d . . . . .
H12A H 0.4044 0.1579 0.3051 0.103 Uiso 1 1 calc R U . . .
H12B H 0.4266 0.1991 0.3490 0.103 Uiso 1 1 calc R U . . .
H12C H 0.4598 0.2349 0.3137 0.103 Uiso 1 1 calc R U . . .
C13 C 0.37200(17) 0.3845(4) 0.25925(10) 0.0625(11) Uani 1 1 d . . . . .
H13A H 0.4106 0.3985 0.2533 0.094 Uiso 1 1 calc R U . . .
H13B H 0.3488 0.4514 0.2540 0.094 Uiso 1 1 calc R U . . .
H13C H 0.3545 0.3241 0.2426 0.094 Uiso 1 1 calc R U . . .
C14 C 0.30174(16) 0.2938(3) 0.31573(11) 0.0612(11) Uani 1 1 d . . . . .
H14A H 0.2739 0.3512 0.3061 0.092 Uiso 1 1 calc R U . . .
H14B H 0.2987 0.2765 0.3432 0.092 Uiso 1 1 calc R U . . .
H14C H 0.2940 0.2271 0.2996 0.092 Uiso 1 1 calc R U . . .
C15 C 0.35069(13) 0.7321(3) 0.36764(9) 0.0353(7) Uani 1 1 d . . . . .
H15 H 0.3822 0.7272 0.3513 0.042 Uiso 1 1 calc R U . . .
C16 C 0.42399(14) 0.8025(3) 0.44797(10) 0.0437(8) Uani 1 1 d . . . . .
H16A H 0.4545 0.7526 0.4425 0.066 Uiso 1 1 calc R U . . .
H16B H 0.3994 0.7642 0.4642 0.066 Uiso 1 1 calc R U . . .
H16C H 0.4409 0.8679 0.4620 0.066 Uiso 1 1 calc R U . . .
C17 C 0.43140(16) 0.9332(3) 0.37602(13) 0.0670(12) Uani 1 1 d . . . . .
H17A H 0.4633 0.8871 0.3704 0.101 Uiso 1 1 calc R U . . .
H17B H 0.4461 0.9936 0.3937 0.101 Uiso 1 1 calc R U . . .
H17C H 0.4113 0.9638 0.3514 0.101 Uiso 1 1 calc R U . . .
C18 C 0.32438(16) 0.9423(3) 0.41425(13) 0.0605(11) Uani 1 1 d . . . . .
H18A H 0.3068 0.9830 0.3909 0.091 Uiso 1 1 calc R U . . .
H18B H 0.3421 0.9946 0.4342 0.091 Uiso 1 1 calc R U . . .
H18C H 0.2950 0.8995 0.4249 0.091 Uiso 1 1 calc R U . . .
C19 C 0.30361(17) 0.9023(3) 0.30120(13) 0.0683(13) Uani 1 1 d . . . . .
H19A H 0.3388 0.8966 0.2895 0.102 Uiso 1 1 calc R U . . .
H19B H 0.3068 0.9641 0.3199 0.102 Uiso 1 1 calc R U . . .
H19C H 0.2712 0.9150 0.2804 0.102 Uiso 1 1 calc R U . . .
C20 C 0.22185(14) 0.7837(3) 0.34681(11) 0.0495(9) Uani 1 1 d . . . . .
H20A H 0.1926 0.8098 0.3255 0.074 Uiso 1 1 calc R U . . .
H20B H 0.2258 0.8368 0.3686 0.074 Uiso 1 1 calc R U . . .
H20C H 0.2105 0.7116 0.3562 0.074 Uiso 1 1 calc R U . . .
C21 C 0.28342(16) 0.6626(3) 0.28765(10) 0.0530(10) Uani 1 1 d . . . . .
H21A H 0.2487 0.6782 0.2691 0.080 Uiso 1 1 calc R U . . .
H21B H 0.2804 0.5891 0.2992 0.080 Uiso 1 1 calc R U . . .
H21C H 0.3167 0.6647 0.2737 0.080 Uiso 1 1 calc R U . . .
C22 C 0.25574(14) 0.4897(3) 0.37328(11) 0.0352(8) Uani 1 1 d . . . . .
H22A H 0.2328(15) 0.534(3) 0.3875(11) 0.061(11) Uiso 1 1 d . . . . .
H22B H 0.2414(15) 0.493(3) 0.3487(11) 0.055(11) Uiso 1 1 d . . . . .
H22C H 0.2526(14) 0.414(3) 0.3813(10) 0.052(10) Uiso 1 1 d . . . . .
C29 C 0.07417(19) 0.4929(3) 0.45897(13) 0.0669(10) Uani 1 1 d . U . . .
H29A H 0.1007 0.5029 0.4839 0.080 Uiso 0.250(10) 1 calc R U P A 1
H29B H 0.0365 0.4681 0.4649 0.080 Uiso 0.250(10) 1 calc R U P A 1
H29C H 0.0322 0.5000 0.4520 0.080 Uiso 0.750(10) 1 calc R U P A 2
H29D H 0.0833 0.4685 0.4867 0.080 Uiso 0.750(10) 1 calc R U P A 2
C30 C 0.09792(17) 0.4141(3) 0.43179(11) 0.0541(9) Uani 1 1 d . U . . .
H30A H 0.1296 0.3705 0.4465 0.065 Uiso 1 1 calc R U . . .
H30B H 0.0678 0.3624 0.4198 0.065 Uiso 1 1 calc R U . . .
C31 C 0.15230(15) 0.1982(3) 0.32472(10) 0.0497(9) Uani 1 1 d . . . . .
H31A H 0.1706 0.2384 0.3048 0.060 Uiso 1 1 calc R U . . .
H31B H 0.1116 0.1857 0.3140 0.060 Uiso 1 1 calc R U . . .
C32 C 0.18216(18) 0.0901(3) 0.33500(12) 0.0584(10) Uani 1 1 d . . . . .
H32A H 0.1647 0.0297 0.3178 0.070 Uiso 1 1 calc R U . . .
H32B H 0.2233 0.0951 0.3328 0.070 Uiso 1 1 calc R U . . .
C33 C 0.17342(17) 0.0728(3) 0.37651(12) 0.0570(10) Uani 1 1 d . . . . .
H33A H 0.2029 0.0230 0.3905 0.068 Uiso 1 1 calc R U . . .
H33B H 0.1351 0.0415 0.3779 0.068 Uiso 1 1 calc R U . . .
C34 C 0.17887(19) 0.1872(3) 0.39346(11) 0.0597(11) Uani 1 1 d . . . . .
H34A H 0.1560 0.1946 0.4152 0.072 Uiso 1 1 calc R U . . .
H34B H 0.2193 0.2042 0.4037 0.072 Uiso 1 1 calc R U . . .
O2 O 0.11835(11) 0.47895(19) 0.40182(8) 0.0580(7) Uani 1 1 d . . . . .
O3 O 0.15731(9) 0.26065(18) 0.36103(7) 0.0439(6) Uani 1 1 d . . . . .
Li1 Li 0.1617(2) 0.4196(5) 0.36329(18) 0.0461(14) Uani 1 1 d . . . . .
Si1 Si 0.37595(4) 0.34500(8) 0.31234(3) 0.0432(3) Uani 1 1 d . . . . .
Si2 Si 0.29203(4) 0.76984(8) 0.32792(3) 0.0446(3) Uani 1 1 d . . . . .
Si3 Si 0.46592(4) 0.53322(9) 0.33346(3) 0.0430(3) Uani 1 1 d . . . . .
Si4 Si 0.40914(4) 0.37198(7) 0.46001(3) 0.0349(2) Uani 1 1 d . . . . .
Si5 Si 0.31953(4) 0.54676(8) 0.47831(2) 0.0353(2) Uani 1 1 d . . . . .
Si6 Si 0.38035(4) 0.84619(8) 0.40042(3) 0.0432(2) Uani 1 1 d . . . . .
Sc1 Sc 0.34696(2) 0.55081(5) 0.38374(2) 0.02698(15) Uani 1 1 d . . . . .
C27 C 0.1218(15) 0.600(3) 0.4185(9) 0.062(3) Uani 0.250(10) 1 d . U P A 1
H27A H 0.1549 0.6101 0.4395 0.075 Uiso 0.250(10) 1 calc R U P A 1
H27B H 0.1230 0.6556 0.3976 0.075 Uiso 0.250(10) 1 calc R U P A 1
C28 C 0.0689(10) 0.6010(14) 0.4335(7) 0.066(2) Uani 0.250(10) 1 d . U P A 1
H28A H 0.0359 0.5974 0.4120 0.080 Uiso 0.250(10) 1 calc R U P A 1
H28B H 0.0652 0.6674 0.4498 0.080 Uiso 0.250(10) 1 calc R U P A 1
C27A C 0.1093(5) 0.5929(9) 0.4084(3) 0.064(2) Uani 0.750(10) 1 d . U P A 2
H27C H 0.0743 0.6198 0.3916 0.077 Uiso 0.750(10) 1 calc R U P A 2
H27D H 0.1423 0.6376 0.4029 0.077 Uiso 0.750(10) 1 calc R U P A 2
C28A C 0.1030(3) 0.5976(5) 0.4526(2) 0.0650(16) Uani 0.750(10) 1 d . U P A 2
H28C H 0.1407 0.6022 0.4694 0.078 Uiso 0.750(10) 1 calc R U P A 2
H28D H 0.0795 0.6618 0.4583 0.078 Uiso 0.750(10) 1 calc R U P A 2
O1_1 O 0.11963(13) 0.4565(3) 0.31128(11) 0.0464(9) Uani 0.835(5) 1 d D U P B 1
C1_1 C 0.06117(18) 0.4214(4) 0.30408(19) 0.0628(14) Uani 0.835(5) 1 d D U P B 1
H1A_1 H 0.0523 0.3713 0.3251 0.075 Uiso 0.835(5) 1 calc R U P B 1
H1AB_1 H 0.0524 0.3833 0.2784 0.075 Uiso 0.835(5) 1 calc R U P B 1
C2_1 C 0.0282(2) 0.5295(4) 0.30410(19) 0.0676(14) Uani 0.835(5) 1 d D U P B 1
H2A_1 H 0.0183 0.5450 0.3306 0.081 Uiso 0.835(5) 1 calc R U P B 1
H2AB_1 H -0.0074 0.5265 0.2849 0.081 Uiso 0.835(5) 1 calc R U P B 1
C3_1 C 0.06913(18) 0.6188(4) 0.29215(15) 0.0590(13) Uani 0.835(5) 1 d D U P B 1
H3A_1 H 0.0528 0.6546 0.2670 0.071 Uiso 0.835(5) 1 calc R U P B 1
H3AB_1 H 0.0771 0.6761 0.3128 0.071 Uiso 0.835(5) 1 calc R U P B 1
C4_1 C 0.12213(18) 0.5557(4) 0.28772(13) 0.0449(10) Uani 0.835(5) 1 d D U P B 1
H4A_1 H 0.1228 0.5366 0.2598 0.054 Uiso 0.835(5) 1 calc R U P B 1
H4AB_1 H 0.1567 0.5996 0.2975 0.054 Uiso 0.835(5) 1 calc R U P B 1
O1_2 O 0.1148(10) 0.491(3) 0.3241(6) 0.106(6) Uani 0.165(5) 1 d D U P B 2
C1_2 C 0.0551(11) 0.473(4) 0.3254(7) 0.110(6) Uani 0.165(5) 1 d D U P B 2
H1A_2 H 0.0375 0.5414 0.3342 0.132 Uiso 0.165(5) 1 calc R U P B 2
H1AB_2 H 0.0498 0.4129 0.3440 0.132 Uiso 0.165(5) 1 calc R U P B 2
C2_2 C 0.0276(10) 0.443(4) 0.2834(8) 0.119(7) Uani 0.165(5) 1 d D U P B 2
H2A_2 H 0.0188 0.3626 0.2815 0.143 Uiso 0.165(5) 1 calc R U P B 2
H2AB_2 H -0.0082 0.4847 0.2756 0.143 Uiso 0.165(5) 1 calc R U P B 2
C3_2 C 0.0721(11) 0.473(3) 0.2574(6) 0.120(7) Uani 0.165(5) 1 d D U P B 2
H3A_2 H 0.0746 0.4149 0.2375 0.144 Uiso 0.165(5) 1 calc R U P B 2
H3AB_2 H 0.0619 0.5438 0.2436 0.144 Uiso 0.165(5) 1 calc R U P B 2
C4_2 C 0.1285(10) 0.484(4) 0.2847(8) 0.110(6) Uani 0.165(5) 1 d D U P B 2
H4A_2 H 0.1530 0.4190 0.2820 0.132 Uiso 0.165(5) 1 calc R U P B 2
H4AB_2 H 0.1490 0.5513 0.2782 0.132 Uiso 0.165(5) 1 calc R U P B 2

loop_
_atom_site_aniso_label
_atom_site_aniso_U_11
_atom_site_aniso_U_22
_atom_site_aniso_U_33
_atom_site_aniso_U_23
_atom_site_aniso_U_13
_atom_site_aniso_U_12
C1 0.0271(16) 0.0301(16) 0.0279(15) -0.0024(13) 0.0062(12) -0.0003(13)
C2 0.040(2) 0.049(2) 0.046(2) -0.0084(17) 0.0113(16) 0.0096(17)
C3 0.042(2) 0.056(2) 0.044(2) 0.0007(17) 0.0148(16) -0.0034(17)
C4 0.054(2) 0.057(2) 0.0323(18) -0.0062(16) 0.0131(16) 0.0040(18)
C5 0.065(3) 0.037(2) 0.057(2) -0.0010(18) 0.0068(19) -0.0034(19)
C6 0.064(3) 0.053(2) 0.047(2) 0.0141(18) 0.0005(19) 0.007(2)
C7 0.046(2) 0.052(2) 0.066(3) 0.012(2) 0.0066(19) 0.0189(19)
C8 0.0368(18) 0.046(2) 0.0325(17) -0.0058(16) 0.0103(15) -0.0038(16)
C9 0.0325(18) 0.057(2) 0.045(2) -0.0097(17) 0.0082(15) -0.0055(17)
C10 0.046(2) 0.089(3) 0.069(3) -0.037(2) 0.024(2) -0.011(2)
C11 0.059(2) 0.088(3) 0.041(2) -0.002(2) 0.0203(18) -0.025(2)
C12 0.075(3) 0.054(3) 0.080(3) -0.019(2) 0.022(2) 0.002(2)
C13 0.066(3) 0.089(3) 0.034(2) -0.015(2) 0.0109(18) -0.019(2)
C14 0.063(3) 0.076(3) 0.049(2) -0.030(2) 0.0223(19) -0.027(2)
C15 0.0311(17) 0.0346(18) 0.0400(18) 0.0112(15) 0.0047(14) -0.0021(14)
C16 0.044(2) 0.0339(19) 0.052(2) -0.0098(16) 0.0043(16) -0.0035(16)
C17 0.049(2) 0.057(3) 0.092(3) 0.021(2) 0.000(2) -0.018(2)
C18 0.051(2) 0.032(2) 0.096(3) -0.007(2) 0.003(2) 0.0038(18)
C19 0.053(2) 0.067(3) 0.081(3) 0.043(2) 0.000(2) -0.007(2)
C20 0.040(2) 0.042(2) 0.063(2) 0.0154(18) -0.0036(17) 0.0015(17)
C21 0.051(2) 0.071(3) 0.0353(19) 0.0160(18) 0.0008(16) -0.002(2)
C22 0.0353(19) 0.039(2) 0.0318(19) 0.0023(16) 0.0058(16) 0.0003(16)
C29 0.073(2) 0.0590(18) 0.075(2) -0.0140(17) 0.030(2) -0.0043(17)
C30 0.058(2) 0.047(2) 0.062(2) -0.0055(17) 0.0233(18) -0.0068(17)
C31 0.049(2) 0.052(2) 0.048(2) -0.0050(18) 0.0064(17) -0.0047(18)
C32 0.063(3) 0.045(2) 0.069(3) -0.007(2) 0.015(2) 0.001(2)
C33 0.057(2) 0.043(2) 0.073(3) 0.003(2) 0.018(2) 0.0072(19)
C34 0.082(3) 0.048(2) 0.050(2) 0.0080(19) 0.014(2) 0.006(2)
O2 0.0676(17) 0.0342(14) 0.0816(19) 0.0027(13) 0.0417(15) 0.0019(12)
O3 0.0511(14) 0.0350(13) 0.0468(14) 0.0035(11) 0.0108(11) 0.0003(11)
Li1 0.038(3) 0.044(3) 0.057(4) 0.005(3) 0.012(3) 0.003(3)
Si1 0.0458(6) 0.0525(6) 0.0336(5) -0.0117(4) 0.0131(4) -0.0060(5)
Si2 0.0400(5) 0.0441(6) 0.0482(6) 0.0189(5) 0.0014(4) -0.0013(5)
Si3 0.0345(5) 0.0617(7) 0.0353(5) -0.0117(5) 0.0139(4) -0.0072(5)
Si4 0.0383(5) 0.0311(5) 0.0352(5) 0.0053(4) 0.0049(4) 0.0042(4)
Si5 0.0372(5) 0.0420(5) 0.0285(4) -0.0014(4) 0.0109(4) 0.0014(4)
Si6 0.0375(5) 0.0312(5) 0.0600(6) 0.0052(5) 0.0042(5) -0.0027(4)
Sc1 0.0275(3) 0.0296(3) 0.0245(3) 0.0024(2) 0.0062(2) 0.0003(3)
C27 0.071(5) 0.044(5) 0.076(6) -0.008(5) 0.024(5) -0.004(4)
C28 0.071(5) 0.055(3) 0.077(5) -0.016(3) 0.024(4) -0.007(3)
C27A 0.074(5) 0.044(3) 0.080(4) -0.012(3) 0.029(3) -0.007(3)
C28A 0.065(4) 0.054(2) 0.079(4) -0.012(2) 0.024(3) 0.000(2)
O1_1 0.0373(15) 0.0432(16) 0.055(2) 0.0126(14) -0.0037(14) -0.0039(12)
C1_1 0.0406(18) 0.058(2) 0.085(3) 0.013(2) -0.0048(18) -0.0046(15)
C2_1 0.057(2) 0.063(2) 0.084(3) 0.021(2) 0.012(2) 0.0052(17)
C3_1 0.055(2) 0.053(2) 0.071(3) 0.013(2) 0.0162(19) 0.0100(16)
C4_1 0.045(2) 0.0411(18) 0.048(2) 0.0068(16) 0.0036(16) -0.0003(15)
O1_2 0.076(9) 0.150(15) 0.094(11) -0.016(11) 0.012(8) 0.004(10)
C1_2 0.076(9) 0.153(15) 0.100(11) -0.021(11) 0.014(8) 0.004(10)
C2_2 0.087(10) 0.166(16) 0.103(11) -0.024(11) 0.011(8) 0.001(11)
C3_2 0.087(10) 0.168(15) 0.103(11) -0.021(11) 0.010(8) 0.002(11)
C4_2 0.082(9) 0.153(15) 0.095(11) -0.018(11) 0.014(8) 0.001(11)

loop_
_atom_type_symbol
_atom_type_description
_atom_type_scat_dispersion_real
_atom_type_scat_dispersion_imag
_atom_type_scat_source
C C 0.0033 0.0016 'International Tables Vol C Tables 4.2.6.8 and 6.1.1.4'
H H 0.0000 0.0000 'International Tables Vol C Tables 4.2.6.8 and 6.1.1.4'
O O 0.0106 0.0060 'International Tables Vol C Tables 4.2.6.8 and 6.1.1.4'
Li Li -0.0003 0.0001 'International Tables Vol C Tables 4.2.6.8 and 6.1.1.4'
Si Si 0.0817 0.0704 'International Tables Vol C Tables 4.2.6.8 and 6.1.1.4'
Sc Sc 0.2519 0.3716 'International Tables Vol C Tables 4.2.6.8 and 6.1.1.4'

loop_
_geom_angle_atom_site_label_1
_geom_angle_atom_site_label_2
_geom_angle_atom_site_label_3
_geom_angle
_geom_angle_site_symmetry_1
_geom_angle_site_symmetry_3
_geom_angle_publ_flag
Si4 C1 Si5 114.93(15) . . ?
Si4 C1 Sc1 118.69(14) . . ?
Si5 C1 Sc1 111.06(14) . . ?
Si4 C1 H1 103.3 . . ?
Si5 C1 H1 103.3 . . ?
Sc1 C1 H1 103.3 . . ?
Si5 C2 H2A 109.5 . . ?
Si5 C2 H2B 109.5 . . ?
H2A C2 H2B 109.5 . . ?
Si5 C2 H2C 109.5 . . ?
H2A C2 H2C 109.5 . . ?
H2B C2 H2C 109.5 . . ?
Si5 C3 H3A 109.5 . . ?
Si5 C3 H3B 109.5 . . ?
H3A C3 H3B 109.5 . . ?
Si5 C3 H3C 109.5 . . ?
H3A C3 H3C 109.5 . . ?
H3B C3 H3C 109.5 . . ?
Si5 C4 H4A 109.5 . . ?
Si5 C4 H4B 109.5 . . ?
H4A C4 H4B 109.5 . . ?
Si5 C4 H4C 109.5 . . ?
H4A C4 H4C 109.5 . . ?
H4B C4 H4C 109.5 . . ?
Si4 C5 H5A 109.5 . . ?
Si4 C5 H5B 109.5 . . ?
H5A C5 H5B 109.5 . . ?
Si4 C5 H5C 109.5 . . ?
H5A C5 H5C 109.5 . . ?
H5B C5 H5C 109.5 . . ?
Si4 C6 H6A 109.5 . . ?
Si4 C6 H6B 109.5 . . ?
H6A C6 H6B 109.5 . . ?
Si4 C6 H6C 109.5 . . ?
H6A C6 H6C 109.5 . . ?
H6B C6 H6C 109.5 . . ?
Si4 C7 H7A 109.5 . . ?
Si4 C7 H7B 109.5 . . ?
H7A C7 H7B 109.5 . . ?
Si4 C7 H7C 109.5 . . ?
H7A C7 H7C 109.5 . . ?
H7B C7 H7C 109.5 . . ?
Si1 C8 Si3 114.89(16) . . ?
Si1 C8 Sc1 123.54(16) . . ?
Si3 C8 Sc1 116.93(16) . . ?
Si1 C8 H8 97(2) . . ?
Si3 C8 H8 104(2) . . ?
Sc1 C8 H8 91(2) . . ?
Si3 C9 H9A 109.5 . . ?
Si3 C9 H9B 109.5 . . ?
H9A C9 H9B 109.5 . . ?
Si3 C9 H9C 109.5 . . ?
H9A C9 H9C 109.5 . . ?
H9B C9 H9C 109.5 . . ?
Si3 C10 H10A 109.5 . . ?
Si3 C10 H10B 109.5 . . ?
H10A C10 H10B 109.5 . . ?
Si3 C10 H10C 109.5 . . ?
H10A C10 H10C 109.5 . . ?
H10B C10 H10C 109.5 . . ?
Si3 C11 H11A 109.5 . . ?
Si3 C11 H11B 109.5 . . ?
H11A C11 H11B 109.5 . . ?
Si3 C11 H11C 109.5 . . ?
H11A C11 H11C 109.5 . . ?
H11B C11 H11C 109.5 . . ?
Si1 C12 H12A 109.5 . . ?
Si1 C12 H12B 109.5 . . ?
H12A C12 H12B 109.5 . . ?
Si1 C12 H12C 109.5 . . ?
H12A C12 H12C 109.5 . . ?
H12B C12 H12C 109.5 . . ?
Si1 C13 H13A 109.5 . . ?
Si1 C13 H13B 109.5 . . ?
H13A C13 H13B 109.5 . . ?
Si1 C13 H13C 109.5 . . ?
H13A C13 H13C 109.5 . . ?
H13B C13 H13C 109.5 . . ?
Si1 C14 H14A 109.5 . . ?
Si1 C14 H14B 109.5 . . ?
H14A C14 H14B 109.5 . . ?
Si1 C14 H14C 109.5 . . ?
H14A C14 H14C 109.5 . . ?
H14B C14 H14C 109.5 . . ?
Si6 C15 Si2 115.99(17) . . ?
Si6 C15 Sc1 126.72(15) . . ?
Si2 C15 Sc1 111.47(14) . . ?
Si6 C15 H15 98.0 . . ?
Si2 C15 H15 98.0 . . ?
Sc1 C15 H15 98.0 . . ?
Si6 C16 H16A 109.5 . . ?
Si6 C16 H16B 109.5 . . ?
H16A C16 H16B 109.5 . . ?
Si6 C16 H16C 109.5 . . ?
H16A C16 H16C 109.5 . . ?
H16B C16 H16C 109.5 . . ?
Si6 C17 H17A 109.5 . . ?
Si6 C17 H17B 109.5 . . ?
H17A C17 H17B 109.5 . . ?
Si6 C17 H17C 109.5 . . ?
H17A C17 H17C 109.5 . . ?
H17B C17 H17C 109.5 . . ?
Si6 C18 H18A 109.5 . . ?
Si6 C18 H18B 109.5 . . ?
H18A C18 H18B 109.5 . . ?
Si6 C18 H18C 109.5 . . ?
H18A C18 H18C 109.5 . . ?
H18B C18 H18C 109.5 . . ?
Si2 C19 H19A 109.5 . . ?
Si2 C19 H19B 109.5 . . ?
H19A C19 H19B 109.5 . . ?
Si2 C19 H19C 109.5 . . ?
H19A C19 H19C 109.5 . . ?
H19B C19 H19C 109.5 . . ?
Si2 C20 H20A 109.5 . . ?
Si2 C20 H20B 109.5 . . ?
H20A C20 H20B 109.5 . . ?
Si2 C20 H20C 109.5 . . ?
H20A C20 H20C 109.5 . . ?
H20B C20 H20C 109.5 . . ?
Si2 C21 H21A 109.5 . . ?
Si2 C21 H21B 109.5 . . ?
H21A C21 H21B 109.5 . . ?
Si2 C21 H21C 109.5 . . ?
H21A C21 H21C 109.5 . . ?
H21B C21 H21C 109.5 . . ?
Sc1 C22 Li1 177.9(2) . . ?
Sc1 C22 H22A 110(2) . . ?
Li1 C22 H22A 71(2) . . ?
Sc1 C22 H22B 112(2) . . ?
Li1 C22 H22B 69(2) . . ?
H22A C22 H22B 108(3) . . ?
Sc1 C22 H22C 112(2) . . ?
Li1 C22 H22C 66(2) . . ?
H22A C22 H22C 108(3) . . ?
H22B C22 H22C 106(3) . . ?
C28A C29 C30 103.3(4) . . ?
C30 C29 C28 100.9(7) . . ?
C30 C29 H29A 111.6 . . ?
C28 C29 H29A 111.6 . . ?
C30 C29 H29B 111.6 . . ?
C28 C29 H29B 111.6 . . ?
H29A C29 H29B 109.4 . . ?
C28A C29 H29C 111.1 . . ?
C30 C29 H29C 111.1 . . ?
C28A C29 H29D 111.1 . . ?
C30 C29 H29D 111.1 . . ?
H29C C29 H29D 109.1 . . ?
O2 C30 C29 107.2(3) . . ?
O2 C30 H30A 110.3 . . ?
C29 C30 H30A 110.3 . . ?
O2 C30 H30B 110.3 . . ?
C29 C30 H30B 110.3 . . ?
H30A C30 H30B 108.5 . . ?
O3 C31 C32 106.1(3) . . ?
O3 C31 H31A 110.5 . . ?
C32 C31 H31A 110.5 . . ?
O3 C31 H31B 110.5 . . ?
C32 C31 H31B 110.5 . . ?
H31A C31 H31B 108.7 . . ?
C33 C32 C31 102.7(3) . . ?
C33 C32 H32A 111.2 . . ?
C31 C32 H32A 111.2 . . ?
C33 C32 H32B 111.2 . . ?
C31 C32 H32B 111.2 . . ?
H32A C32 H32B 109.1 . . ?
C32 C33 C34 103.1(3) . . ?
C32 C33 H33A 111.1 . . ?
C34 C33 H33A 111.1 . . ?
C32 C33 H33B 111.1 . . ?
C34 C33 H33B 111.1 . . ?
H33A C33 H33B 109.1 . . ?
O3 C34 C33 105.5(3) . . ?
O3 C34 H34A 110.6 . . ?
C33 C34 H34A 110.6 . . ?
O3 C34 H34B 110.6 . . ?
C33 C34 H34B 110.6 . . ?
H34A C34 H34B 108.8 . . ?
C27A O2 C30 110.1(5) . . ?
C30 O2 C27 104.6(12) . . ?
C27A O2 Li1 125.3(5) . . ?
C30 O2 Li1 124.0(3) . . ?
C27 O2 Li1 126.4(13) . . ?
C31 O3 C34 108.3(3) . . ?
C31 O3 Li1 123.5(3) . . ?
C34 O3 Li1 124.6(3) . . ?
O1_2 Li1 O3 114.7(10) . . ?
O1_2 Li1 O2 90.2(9) . . ?
O3 Li1 O2 111.6(3) . . ?
O3 Li1 O1_1 100.0(3) . . ?
O2 Li1 O1_1 106.9(3) . . ?
O1_2 Li1 C22 113.2(9) . . ?
O3 Li1 C22 114.1(3) . . ?
O2 Li1 C22 110.7(3) . . ?
O1_1 Li1 C22 113.0(3) . . ?
O1_2 Li1 C1_2 28.7(9) . . ?
O3 Li1 C1_2 100.2(10) . . ?
O2 Li1 C1_2 72.0(6) . . ?
C22 Li1 C1_2 140.0(10) . . ?
O1_2 Li1 H22A 108.8(13) . . ?
O3 Li1 H22A 131.7(10) . . ?
O2 Li1 H22A 87.8(10) . . ?
O1_1 Li1 H22A 116.6(9) . . ?
C22 Li1 H22A 23.6(10) . . ?
C1_2 Li1 H22A 128.1(14) . . ?
O1_2 Li1 H22B 95.1(13) . . ?
O3 Li1 H22B 115.7(10) . . ?
O2 Li1 H22B 124.5(10) . . ?
O1_1 Li1 H22B 92.1(10) . . ?
C22 Li1 H22B 21.4(10) . . ?
C1_2 Li1 H22B 123.7(13) . . ?
H22A Li1 H22B 38.5(12) . . ?
O1_2 Li1 H22C 134.2(13) . . ?
O3 Li1 H22C 91.6(11) . . ?
O2 Li1 H22C 115.1(9) . . ?
O1_1 Li1 H22C 128.2(10) . . ?
C22 Li1 H22C 24.0(10) . . ?
C1_2 Li1 H22C 162.8(13) . . ?
H22A Li1 H22C 41.2(13) . . ?
H22B Li1 H22C 39.1(12) . . ?
C8 Si1 C12 111.55(18) . . ?
C8 Si1 C13 112.75(17) . . ?
C12 Si1 C13 107.85(19) . . ?
C8 Si1 C14 115.94(15) . . ?
C12 Si1 C14 104.5(2) . . ?
C13 Si1 C14 103.44(18) . . ?
C15 Si2 C20 111.81(15) . . ?
C15 Si2 C21 110.95(16) . . ?
C20 Si2 C21 108.07(17) . . ?
C15 Si2 C19 114.85(16) . . ?
C20 Si2 C19 106.99(17) . . ?
C21 Si2 C19 103.63(19) . . ?
C8 Si3 C11 113.97(17) . . ?
C8 Si3 C9 111.42(15) . . ?
C11 Si3 C9 106.60(17) . . ?
C8 Si3 C10 114.25(18) . . ?
C11 Si3 C10 105.46(19) . . ?
C9 Si3 C10 104.35(16) . . ?
C1 Si4 C5 111.75(15) . . ?
C1 Si4 C7 112.33(15) . . ?
C5 Si4 C7 108.51(18) . . ?
C1 Si4 C6 115.88(15) . . ?
C5 Si4 C6 104.73(17) . . ?
C7 Si4 C6 102.93(17) . . ?
C1 Si5 C4 114.08(15) . . ?
C1 Si5 C3 112.23(15) . . ?
C4 Si5 C3 106.66(16) . . ?
C1 Si5 C2 112.40(14) . . ?
C4 Si5 C2 103.74(16) . . ?
C3 Si5 C2 107.10(16) . . ?
C15 Si6 C16 115.43(14) . . ?
C15 Si6 C18 113.46(16) . . ?
C16 Si6 C18 105.81(18) . . ?
C15 Si6 C17 110.78(18) . . ?
C16 Si6 C17 103.76(17) . . ?
C18 Si6 C17 106.80(19) . . ?
C22 Sc1 C1 102.31(12) . . ?
C22 Sc1 C8 111.73(13) . . ?
C1 Sc1 C8 109.12(12) . . ?
C22 Sc1 C15 110.41(13) . . ?
C1 Sc1 C15 116.41(11) . . ?
C8 Sc1 C15 106.92(12) . . ?
C28 C27 O2 98(2) . . ?
C28 C27 H27A 112.2 . . ?
O2 C27 H27A 112.2 . . ?
C28 C27 H27B 112.2 . . ?
O2 C27 H27B 112.2 . . ?
H27A C27 H27B 109.8 . . ?
C27 C28 C29 101.1(19) . . ?
C27 C28 H28A 111.6 . . ?
C29 C28 H28A 111.6 . . ?
C27 C28 H28B 111.6 . . ?
C29 C28 H28B 111.6 . . ?
H28A C28 H28B 109.4 . . ?
O2 C27A C28A 103.3(7) . . ?
O2 C27A H27C 111.1 . . ?
C28A C27A H27C 111.1 . . ?
O2 C27A H27D 111.1 . . ?
C28A C27A H27D 111.1 . . ?
H27C C27A H27D 109.1 . . ?
C29 C28A C27A 103.2(6) . . ?
C29 C28A H28C 111.1 . . ?
C27A C28A H28C 111.1 . . ?
C29 C28A H28D 111.1 . . ?
C27A C28A H28D 111.1 . . ?
H28C C28A H28D 109.1 . . ?
C1_1 O1_1 C4_1 105.5(3) . . ?
C1_1 O1_1 Li1 115.8(3) . . ?
C4_1 O1_1 Li1 129.6(3) . . ?
O1_1 C1_1 C2_1 103.1(4) . . ?
O1_1 C1_1 H1A_1 111.1 . . ?
C2_1 C1_1 H1A_1 111.1 . . ?
O1_1 C1_1 H1AB_1 111.1 . . ?
C2_1 C1_1 H1AB_1 111.1 . . ?
H1A_1 C1_1 H1AB_1 109.1 . . ?
C1_1 C2_1 C3_1 105.0(4) . . ?
C1_1 C2_1 H2A_1 110.7 . . ?
C3_1 C2_1 H2A_1 110.7 . . ?
C1_1 C2_1 H2AB_1 110.7 . . ?
C3_1 C2_1 H2AB_1 110.7 . . ?
H2A_1 C2_1 H2AB_1 108.8 . . ?
C4_1 C3_1 C2_1 103.8(3) . . ?
C4_1 C3_1 H3A_1 111.0 . . ?
C2_1 C3_1 H3A_1 111.0 . . ?
C4_1 C3_1 H3AB_1 111.0 . . ?
C2_1 C3_1 H3AB_1 111.0 . . ?
H3A_1 C3_1 H3AB_1 109.0 . . ?
O1_1 C4_1 C3_1 105.1(3) . . ?
O1_1 C4_1 H4A_1 110.7 . . ?
C3_1 C4_1 H4A_1 110.7 . . ?
O1_1 C4_1 H4AB_1 110.7 . . ?
C3_1 C4_1 H4AB_1 110.7 . . ?
H4A_1 C4_1 H4AB_1 108.8 . . ?
C1_2 O1_2 C4_2 112.4(16) . . ?
C1_2 O1_2 Li1 114(2) . . ?
C4_2 O1_2 Li1 118(3) . . ?
O1_2 C1_2 C2_2 106.6(14) . . ?
O1_2 C1_2 Li1 37.7(15) . . ?
C2_2 C1_2 Li1 128(2) . . ?
O1_2 C1_2 H1A_2 110.4 . . ?
C2_2 C1_2 H1A_2 110.4 . . ?
Li1 C1_2 H1A_2 116.9 . . ?
O1_2 C1_2 H1AB_2 110.4 . . ?
C2_2 C1_2 H1AB_2 110.4 . . ?
Li1 C1_2 H1AB_2 73.5 . . ?
H1A_2 C1_2 H1AB_2 108.6 . . ?
C3_2 C2_2 C1_2 105.0(13) . . ?
C3_2 C2_2 H2A_2 110.7 . . ?
C1_2 C2_2 H2A_2 110.7 . . ?
C3_2 C2_2 H2AB_2 110.7 . . ?
C1_2 C2_2 H2AB_2 110.7 . . ?
H2A_2 C2_2 H2AB_2 108.8 . . ?
C4_2 C3_2 C2_2 106.2(14) . . ?
C4_2 C3_2 H3A_2 110.5 . . ?
C2_2 C3_2 H3A_2 110.5 . . ?
C4_2 C3_2 H3AB_2 110.5 . . ?
C2_2 C3_2 H3AB_2 110.5 . . ?
H3A_2 C3_2 H3AB_2 108.7 . . ?
O1_2 C4_2 C3_2 106.6(14) . . ?
O1_2 C4_2 H4A_2 110.4 . . ?
C3_2 C4_2 H4A_2 110.4 . . ?
O1_2 C4_2 H4AB_2 110.4 . . ?
C3_2 C4_2 H4AB_2 110.4 . . ?
H4A_2 C4_2 H4AB_2 108.6 . . ?

loop_
_geom_bond_atom_site_label_1
_geom_bond_atom_site_label_2
_geom_bond_distance
_geom_bond_site_symmetry_2
_geom_bond_publ_flag
C1 Si4 1.848(3) . ?
C1 Si5 1.858(3) . ?
C1 Sc1 2.264(3) . ?
C1 H1 1.0000 . ?
C2 Si5 1.887(3) . ?
C2 H2A 0.9800 . ?
C2 H2B 0.9800 . ?
C2 H2C 0.9800 . ?
C3 Si5 1.885(3) . ?
C3 H3A 0.9800 . ?
C3 H3B 0.9800 . ?
C3 H3C 0.9800 . ?
C4 Si5 1.876(3) . ?
C4 H4A 0.9800 . ?
C4 H4B 0.9800 . ?
C4 H4C 0.9800 . ?
C5 Si4 1.875(4) . ?
C5 H5A 0.9800 . ?
C5 H5B 0.9800 . ?
C5 H5C 0.9800 . ?
C6 Si4 1.878(3) . ?
C6 H6A 0.9800 . ?
C6 H6B 0.9800 . ?
C6 H6C 0.9800 . ?
C7 Si4 1.876(4) . ?
C7 H7A 0.9800 . ?
C7 H7B 0.9800 . ?
C7 H7C 0.9800 . ?
C8 Si1 1.851(3) . ?
C8 Si3 1.860(3) . ?
C8 Sc1 2.264(3) . ?
C8 H8 0.97(4) . ?
C9 Si3 1.881(3) . ?
C9 H9A 0.9800 . ?
C9 H9B 0.9800 . ?
C9 H9C 0.9800 . ?
C10 Si3 1.884(4) . ?
C10 H10A 0.9800 . ?
C10 H10B 0.9800 . ?
C10 H10C 0.9800 . ?
C11 Si3 1.875(4) . ?
C11 H11A 0.9800 . ?
C11 H11B 0.9800 . ?
C11 H11C 0.9800 . ?
C12 Si1 1.872(4) . ?
C12 H12A 0.9800 . ?
C12 H12B 0.9800 . ?
C12 H12C 0.9800 . ?
C13 Si1 1.873(4) . ?
C13 H13A 0.9800 . ?
C13 H13B 0.9800 . ?
C13 H13C 0.9800 . ?
C14 Si1 1.882(4) . ?
C14 H14A 0.9800 . ?
C14 H14B 0.9800 . ?
C14 H14C 0.9800 . ?
C15 Si6 1.852(3) . ?
C15 Si2 1.852(3) . ?
C15 Sc1 2.267(3) . ?
C15 H15 1.0000 . ?
C16 Si6 1.873(3) . ?
C16 H16A 0.9800 . ?
C16 H16B 0.9800 . ?
C16 H16C 0.9800 . ?
C17 Si6 1.890(4) . ?
C17 H17A 0.9800 . ?
C17 H17B 0.9800 . ?
C17 H17C 0.9800 . ?
C18 Si6 1.876(4) . ?
C18 H18A 0.9800 . ?
C18 H18B 0.9800 . ?
C18 H18C 0.9800 . ?
C19 Si2 1.887(4) . ?
C19 H19A 0.9800 . ?
C19 H19B 0.9800 . ?
C19 H19C 0.9800 . ?
C20 Si2 1.878(4) . ?
C20 H20A 0.9800 . ?
C20 H20B 0.9800 . ?
C20 H20C 0.9800 . ?
C21 Si2 1.885(4) . ?
C21 H21A 0.9800 . ?
C21 H21B 0.9800 . ?
C21 H21C 0.9800 . ?
C22 Sc1 2.259(3) . ?
C22 Li1 2.358(7) . ?
C22 H22A 0.95(4) . ?
C22 H22B 0.86(4) . ?
C22 H22C 0.96(4) . ?
C29 C28A 1.470(7) . ?
C29 C30 1.501(5) . ?
C29 C28 1.57(2) . ?
C29 H29A 0.9900 . ?
C29 H29B 0.9900 . ?
C29 H29C 0.9900 . ?
C29 H29D 0.9900 . ?
C30 O2 1.434(4) . ?
C30 H30A 0.9900 . ?
C30 H30B 0.9900 . ?
C31 O3 1.447(4) . ?
C31 C32 1.504(5) . ?
C31 H31A 0.9900 . ?
C31 H31B 0.9900 . ?
C32 C33 1.486(5) . ?
C32 H32A 0.9900 . ?
C32 H32B 0.9900 . ?
C33 C34 1.498(5) . ?
C33 H33A 0.9900 . ?
C33 H33B 0.9900 . ?
C34 O3 1.456(4) . ?
C34 H34A 0.9900 . ?
C34 H34B 0.9900 . ?
O2 C27A 1.418(11) . ?
O2 C27 1.57(3) . ?
O2 Li1 1.929(6) . ?
O3 Li1 1.926(6) . ?
Li1 O1_2 1.83(3) . ?
Li1 O1_1 1.962(7) . ?
Li1 C1_2 2.74(3) . ?
Li1 H22A 2.24(4) . ?
Li1 H22B 2.21(4) . ?
Li1 H22C 2.15(3) . ?
C27 C28 1.42(4) . ?
C27 H27A 0.9900 . ?
C27 H27B 0.9900 . ?
C28 H28A 0.9900 . ?
C28 H28B 0.9900 . ?
C27A C28A 1.551(13) . ?
C27A H27C 0.9900 . ?
C27A H27D 0.9900 . ?
C28A H28C 0.9900 . ?
C28A H28D 0.9900 . ?
O1_1 C1_1 1.432(5) . ?
O1_1 C4_1 1.454(5) . ?
C1_1 C2_1 1.522(6) . ?
C1_1 H1A_1 0.9900 . ?
C1_1 H1AB_1 0.9900 . ?
C2_1 C3_1 1.546(6) . ?
C2_1 H2A_1 0.9900 . ?
C2_1 H2AB_1 0.9900 . ?
C3_1 C4_1 1.495(6) . ?
C3_1 H3A_1 0.9900 . ?
C3_1 H3AB_1 0.9900 . ?
C4_1 H4A_1 0.9900 . ?
C4_1 H4AB_1 0.9900 . ?
O1_2 C1_2 1.437(15) . ?
O1_2 C4_2 1.441(15) . ?
C1_2 C2_2 1.537(15) . ?
C1_2 H1A_2 0.9900 . ?
C1_2 H1AB_2 0.9900 . ?
C2_2 C3_2 1.525(15) . ?
C2_2 H2A_2 0.9900 . ?
C2_2 H2AB_2 0.9900 . ?
C3_2 C4_2 1.516(15) . ?
C3_2 H3A_2 0.9900 . ?
C3_2 H3AB_2 0.9900 . ?
C4_2 H4A_2 0.9900 . ?
C4_2 H4AB_2 0.9900 . ?

loop_
_geom_torsion_atom_site_label_1
_geom_torsion_atom_site_label_2
_geom_torsion_atom_site_label_3
_geom_torsion_atom_site_label_4
_geom_torsion
_geom_torsion_site_symmetry_1
_geom_torsion_site_symmetry_2
_geom_torsion_site_symmetry_3
_geom_torsion_site_symmetry_4
_geom_torsion_publ_flag
C28A C29 C30 O2 -22.4(5) . . . . ?
C28 C29 C30 O2 15.2(10) . . . . ?
O3 C31 C32 C33 30.4(4) . . . . ?
C31 C32 C33 C34 -37.7(4) . . . . ?
C32 C33 C34 O3 31.9(4) . . . . ?
C29 C30 O2 C27A 0.3(6) . . . . ?
C29 C30 O2 C27 15.5(13) . . . . ?
C29 C30 O2 Li1 171.8(3) . . . . ?
C32 C31 O3 C34 -10.7(4) . . . . ?
C32 C31 O3 Li1 148.9(3) . . . . ?
C33 C34 O3 C31 -13.1(4) . . . . ?
C33 C34 O3 Li1 -172.4(3) . . . . ?
Si3 C8 Si1 C12 76.6(2) . . . . ?
Sc1 C8 Si1 C12 -128.3(2) . . . . ?
Si3 C8 Si1 C13 -44.9(3) . . . . ?
Sc1 C8 Si1 C13 110.1(2) . . . . ?
Si3 C8 Si1 C14 -163.9(2) . . . . ?
Sc1 C8 Si1 C14 -8.9(3) . . . . ?
Si6 C15 Si2 C20 -78.6(2) . . . . ?
Sc1 C15 Si2 C20 76.42(19) . . . . ?
Si6 C15 Si2 C21 160.65(17) . . . . ?
Sc1 C15 Si2 C21 -44.3(2) . . . . ?
Si6 C15 Si2 C19 43.5(3) . . . . ?
Sc1 C15 Si2 C19 -161.41(18) . . . . ?
Si1 C8 Si3 C11 77.2(2) . . . . ?
Sc1 C8 Si3 C11 -79.5(2) . . . . ?
Si1 C8 Si3 C9 -162.09(19) . . . . ?
Sc1 C8 Si3 C9 41.1(2) . . . . ?
Si1 C8 Si3 C10 -44.1(3) . . . . ?
Sc1 C8 Si3 C10 159.10(18) . . . . ?
Si5 C1 Si4 C5 86.7(2) . . . . ?
Sc1 C1 Si4 C5 -48.2(2) . . . . ?
Si5 C1 Si4 C7 -151.09(18) . . . . ?
Sc1 C1 Si4 C7 74.0(2) . . . . ?
Si5 C1 Si4 C6 -33.2(2) . . . . ?
Sc1 C1 Si4 C6 -168.08(17) . . . . ?
Si4 C1 Si5 C4 71.7(2) . . . . ?
Sc1 C1 Si5 C4 -150.02(16) . . . . ?
Si4 C1 Si5 C3 -49.7(2) . . . . ?
Sc1 C1 Si5 C3 88.52(17) . . . . ?
Si4 C1 Si5 C2 -170.52(16) . . . . ?
Sc1 C1 Si5 C2 -32.3(2) . . . . ?
Si2 C15 Si6 C16 163.53(17) . . . . ?
Sc1 C15 Si6 C16 12.9(3) . . . . ?
Si2 C15 Si6 C18 41.2(2) . . . . ?
Sc1 C15 Si6 C18 -109.5(2) . . . . ?
Si2 C15 Si6 C17 -78.9(2) . . . . ?
Sc1 C15 Si6 C17 130.4(2) . . . . ?
C30 O2 C27 C28 -43(2) . . . . ?
Li1 O2 C27 C28 161.2(13) . . . . ?
O2 C27 C28 C29 51(2) . . . . ?
C30 C29 C28 C27 -43.5(19) . . . . ?
C30 O2 C27A C28A 20.7(8) . . . . ?
Li1 O2 C27A C28A -150.7(5) . . . . ?
C30 C29 C28A C27A 33.9(7) . . . . ?
O2 C27A C28A C29 -34.3(9) . . . . ?
C4_1 O1_1 C1_1 C2_1 -41.2(6) . . . . ?
Li1 O1_1 C1_1 C2_1 109.1(5) . . . . ?
O1_1 C1_1 C2_1 C3_1 25.9(6) . . . . ?
C1_1 C2_1 C3_1 C4_1 -1.9(6) . . . . ?
C1_1 O1_1 C4_1 C3_1 40.8(5) . . . . ?
Li1 O1_1 C4_1 C3_1 -103.7(4) . . . . ?
C2_1 C3_1 C4_1 O1_1 -22.6(5) . . . . ?
O3 Li1 O1_2 C1_2 64(2) . . . . ?
O2 Li1 O1_2 C1_2 -50(2) . . . . ?
C22 Li1 O1_2 C1_2 -162(2) . . . . ?
O3 Li1 O1_2 C4_2 -70(3) . . . . ?
O2 Li1 O1_2 C4_2 176(3) . . . . ?
C22 Li1 O1_2 C4_2 63(3) . . . . ?
C1_2 Li1 O1_2 C4_2 -135(4) . . . . ?
C4_2 O1_2 C1_2 C2_2 5(6) . . . . ?
Li1 O1_2 C1_2 C2_2 -132(3) . . . . ?
C4_2 O1_2 C1_2 Li1 137(5) . . . . ?
O1_2 C1_2 C2_2 C3_2 -14(5) . . . . ?
Li1 C1_2 C2_2 C3_2 -50(5) . . . . ?
C1_2 C2_2 C3_2 C4_2 18(5) . . . . ?
C1_2 O1_2 C4_2 C3_2 6(5) . . . . ?
Li1 O1_2 C4_2 C3_2 141(3) . . . . ?
C2_2 C3_2 C4_2 O1_2 -15(5) . . . . ?
